data_8100940
loop_
_publ_author_name
'Zheng, Yue-Qing'
'Pan, Ai-Ya'
'Lin, Jian-Li'

_publ_section_title
;
Crystal structure of catena-adipato-O,O'-diaquacopper(II), Cu(C~6~H~8~O~4~)
(H~2~O)~2~
;
_journal_issue 2
_journal_name_full 'Zeitschrift f\"ur Kristallographie - New Crystal Structures'
_journal_page_first 263
_journal_page_last 264
_journal_volume 216
_journal_year 2001
_chemical_formula_structural 'Cu(C6 H8 O4)(H2 O)2'
_chemical_formula_sum 'C6 H12 Cu O6'
_chemical_formula_weight 243.70
_space_group_IT_number 2
_symmetry_cell_setting triclinic
_symmetry_space_group_name_Hall '-P 1'
_symmetry_space_group_name_H-M 'P -1'
_cell_angle_alpha 84.34(2)
_cell_angle_beta 87.080(10)
_cell_angle_gamma 83.45(2)
_cell_formula_units_Z 1
_cell_length_a 3.8610(10)
_cell_length_b 4.9280(10)
_cell_length_c 11.326(2)
_cell_measurement_temperature 293(2)
_cell_volume 212.88(8)
_diffrn_ambient_temperature 293(2)
_exptl_crystal_density_diffrn 1.901
_cod_database_code 8100940

loop_
_symmetry_equiv_pos_as_xyz
'x, y, z'
'-x, -y, -z'

loop_
_atom_site_label
_atom_site_type_symbol
_atom_site_fract_x
_atom_site_fract_y
_atom_site_fract_z
_atom_site_U_iso_or_equiv
_atom_site_adp_type
_atom_site_occupancy
_atom_site_calc_flag
_atom_site_refinement_flags
_atom_site_disorder_assembly
_atom_site_disorder_group
Cu Cu 0.5000 0.0000 0.5000 0.0242(2) Uani 1 d S . .
C1 C 0.4047(6) -0.2584(5) 0.7300(2) 0.0222(5) Uani 1 d . . .
C2 C 0.5169(6) -0.4766(5) 0.8279(2) 0.0226(5) Uani 1 d . . .
C3 C 0.4477(6) -0.3847(5) 0.9523(2) 0.0224(5) Uani 1 d . . .
O1 O 0.5481(6) -0.2942(4) 0.62577(16) 0.0284(4) Uani 1 d . . .
O2 O 0.1904(5) -0.0608(4) 0.75017(18) 0.0319(4) Uani 1 d . . .
O3 O 0.1752(5) -0.2022(4) 0.42384(17) 0.0281(4) Uani 1 d . . .
H2A H 0.3925 -0.6305 0.8100 0.028 Uiso 1 d . . .
H2B H 0.7504 -0.5296 0.8100 0.037 Uiso 1 d . . .
H3A H 0.5704 -0.2185 0.9632 0.028 Uiso 1 d . . .
H3B H 0.1980 -0.3234 0.9689 0.027 Uiso 1 d . . .
HAO3 H 0.2387 -0.3626 0.4156 0.050 Uiso 1 d . . .
HBO3 H 0.1217 -0.1382 0.3597 0.050 Uiso 1 d . . .

loop_
_atom_site_aniso_label
_atom_site_aniso_U_11
_atom_site_aniso_U_22
_atom_site_aniso_U_33
_atom_site_aniso_U_23
_atom_site_aniso_U_13
_atom_site_aniso_U_12
Cu 0.0431(3) 0.0153(3) 0.0119(3) 0.00158(16) 0.00052(16) 0.00319(17)
C1 0.0289(11) 0.0197(11) 0.0170(11) 0.0018(9) -0.0035(8) 0.0006(8)
C2 0.0275(11) 0.0217(11) 0.0156(11) 0.0025(9) 0.0001(8) 0.0055(8)
C3 0.0267(11) 0.0242(12) 0.0139(10) 0.0023(9) -0.0001(8) 0.0036(9)
O1 0.0494(11) 0.0182(8) 0.0152(9) 0.0021(7) 0.0008(7) 0.0032(7)
O2 0.0394(10) 0.0280(10) 0.0242(10) 0.0016(8) -0.0049(8) 0.0117(8)
O3 0.0442(10) 0.0182(8) 0.0197(9) -0.0009(7) -0.0029(7) 0.0058(7)

loop_
_geom_bond_atom_site_label_1
_geom_bond_atom_site_label_2
_geom_bond_distance
_geom_bond_site_symmetry_2
_geom_bond_publ_flag
Cu O1 1.9297(18) . ?
Cu O1 1.9297(18) 2_656 ?
Cu O3 1.968(2) . ?
Cu O3 1.968(2) 2_656 ?
C1 O2 1.235(3) . ?
C1 O1 1.297(3) . ?
C1 C2 1.510(3) . ?
C2 C3 1.523(3) . ?
C2 H2A 0.9850 . ?
C2 H2B 0.9273 . ?
C3 C3 1.523(5) 2_647 ?
C3 H3A 1.0128 . ?
C3 H3B 0.9911 . ?
O3 HAO3 0.8134 . ?
O3 HBO3 0.7906 . ?
